data_7106241
loop_
_publ_author_name
'Littlefield, Benjamin T. R.'
'Welle, Mark T.'

_publ_section_title
;
 Berylloarsenates -- new frameworks, building units and an unusual zeotype
;
_journal_name_full
;
 Chemical Communications (Cambridge, United Kingdom)
;
_journal_coden_ASTM CHCOFS
_journal_page_first 4769
_journal_page_last 4771
_journal_paper_doi 10.1039/c1cc00118c
_journal_volume 47
_journal_year 2011
_chemical_formula_moiety 'As O4, H O1.07, Sr, Be'
_chemical_formula_sum 'As Be H O5.07 Sr'
_chemical_formula_weight 253.65
_space_group_IT_number 14
_symmetry_cell_setting monoclinic
_symmetry_space_group_name_Hall '-P 2ybc'
_symmetry_space_group_name_H-M 'P 1 21/c 1'
_atom_sites_solution_hydrogens geom
_atom_sites_solution_primary direct
_atom_sites_solution_secondary difmap
_audit_creation_method SHELXL-97
_cell_angle_alpha 90.00
_cell_angle_beta 90.638(2)
_cell_angle_gamma 90.00
_cell_formula_units_Z 4
_cell_length_a 5.0833(2)
_cell_length_b 7.9685(3)
_cell_length_c 10.2929(4)
_cell_measurement_reflns_used 5787
_cell_measurement_temperature 120(2)
_cell_measurement_theta_max 27.48
_cell_measurement_theta_min 2.91
_cell_volume 416.90(3)
_computing_cell_refinement
;
DENZO (Otwinowski & Minor, 1997) & COLLECT (Hooft, R.W.W., 1998)
;
_computing_data_collection 'COLLECT (Hooft, R.W.W., 1998)'
_computing_data_reduction
;
DENZO (Otwinowski & Minor, 1997) & COLLECT (Hooft, R.W.W., 1998)
;
_computing_structure_refinement 'SHELXL-97 (Sheldrick, 2008)'
_diffrn_ambient_temperature 120(2)
_diffrn_detector_area_resol_mean '4096x4096pixels / 62x62mm'
_diffrn_measured_fraction_theta_full 0.995
_diffrn_measured_fraction_theta_max 0.995
_diffrn_measurement_device_type
;
Bruker-Nonius APEX II CCD camera on \k-goniostat
;
_diffrn_measurement_method '\f & \w scans'
_diffrn_radiation_monochromator '10cm confocal mirrors'
_diffrn_radiation_source 'Bruker-Nonius FR591 rotating anode'
_diffrn_radiation_type MoK\a
_diffrn_radiation_wavelength 0.71073
_diffrn_reflns_av_R_equivalents 0.0321
_diffrn_reflns_av_sigmaI/netI 0.0259
_diffrn_reflns_limit_h_max 6
_diffrn_reflns_limit_h_min -6
_diffrn_reflns_limit_k_max 8
_diffrn_reflns_limit_k_min -10
_diffrn_reflns_limit_l_max 12
_diffrn_reflns_limit_l_min -13
_diffrn_reflns_number 5767
_diffrn_reflns_theta_full 27.57
_diffrn_reflns_theta_max 27.57
_diffrn_reflns_theta_min 3.23
_diffrn_standards_interval_count 3808
_diffrn_standards_number 1033
_exptl_absorpt_coefficient_mu 20.714
_exptl_absorpt_correction_type none
_exptl_crystal_colour Colourless
_exptl_crystal_density_diffrn 4.041
_exptl_crystal_density_method 'not measured'
_exptl_crystal_description Plate
_exptl_crystal_F_000 466
_exptl_crystal_size_max 0.01
_exptl_crystal_size_mid 0.01
_exptl_crystal_size_min 0.01
_refine_diff_density_max 0.705
_refine_diff_density_min -0.690
_refine_diff_density_rms 0.162
_refine_ls_extinction_method none
_refine_ls_goodness_of_fit_ref 1.143
_refine_ls_hydrogen_treatment mixed
_refine_ls_matrix_type full
_refine_ls_number_parameters 73
_refine_ls_number_reflns 961
_refine_ls_number_restraints 1
_refine_ls_restrained_S_all 1.142
_refine_ls_R_factor_all 0.0278
_refine_ls_R_factor_gt 0.0240
_refine_ls_shift/su_max 0.034
_refine_ls_shift/su_mean 0.004
_refine_ls_structure_factor_coef Fsqd
_refine_ls_weighting_details 'calc w=1/[\s^2^(Fo^2^)+(0.0000P)^2^+2.5941P] where P=(Fo^2^+2Fc^2^)/3'
_refine_ls_weighting_scheme calc
_refine_ls_wR_factor_gt 0.0478
_refine_ls_wR_factor_ref 0.0493
_reflns_number_gt 892
_reflns_number_total 961
_reflns_threshold_expression >2\s(I)
_cod_data_source_file c1cc00118c.txt
_cod_data_source_block BAF1013
_cod_depositor_comments
;
The following automatic conversions were performed:

'_symmetry_cell_setting' value 'Monoclinic' changed to 'monoclinic'
according to the built-in table from CIF Core dictionary named
'cif_core.dic' version 2.4.1 from 2010-06-29.

Automatic conversion script
Id: cif_fix_values 1646 2011-03-28 12:23:43Z adriana 
;
_cod_database_code 7106241

loop_
_symmetry_equiv_pos_as_xyz
'x, y, z'
'-x, y+1/2, -z+1/2'
'-x, -y, -z'
'x, -y-1/2, z-1/2'

loop_
_atom_site_label
_atom_site_type_symbol
_atom_site_fract_x
_atom_site_fract_y
_atom_site_fract_z
_atom_site_U_iso_or_equiv
_atom_site_adp_type
_atom_site_occupancy
_atom_site_symmetry_multiplicity
_atom_site_calc_flag
_atom_site_refinement_flags
_atom_site_disorder_assembly
_atom_site_disorder_group
O1 O 0.3267(6) 0.2932(4) 0.5410(3) 0.0108(6) Uani 1 1 d . . .
O4 O 0.3213(5) 0.3417(4) 0.7963(3) 0.0098(6) Uani 1 1 d . . .
O2 O -0.2528(5) 0.0913(4) 0.4643(3) 0.0106(6) Uani 1 1 d . . .
O3 O 0.3188(6) 0.6003(4) 0.6407(3) 0.0121(6) Uani 1 1 d . . .
Be1 Be 0.4532(12) 0.4135(7) 0.6578(6) 0.0156(11) Uiso 1 1 d . . .
O5 O 0.7703(6) 0.4117(4) 0.6628(3) 0.0100(6) Uani 1 1 d D . .
OW1 O 1.0000 0.5000 0.5000 0.012 Uiso 0.137(10) 2 d SP . .
H1 H 0.834(10) 0.448(7) 0.593(3) 0.026(15) Uiso 1 1 d D . .
Sr1 Sr 0.00486(7) 0.11367(5) 0.67287(4) 0.00828(11) Uani 1 1 d . . .
As1 As 0.52068(8) 0.22921(5) 0.41793(4) 0.00724(12) Uani 1 1 d . . .

loop_
_atom_site_aniso_label
_atom_site_aniso_U_11
_atom_site_aniso_U_22
_atom_site_aniso_U_33
_atom_site_aniso_U_23
_atom_site_aniso_U_13
_atom_site_aniso_U_12
O1 0.0123(14) 0.0091(14) 0.0111(15) -0.0027(11) 0.0034(11) -0.0013(12)
O4 0.0106(13) 0.0107(14) 0.0079(14) 0.0009(11) -0.0028(11) -0.0004(11)
O2 0.0101(14) 0.0096(14) 0.0120(15) -0.0004(11) -0.0009(11) 0.0016(12)
O3 0.0116(14) 0.0097(14) 0.0151(16) 0.0012(12) 0.0041(12) -0.0025(12)
O5 0.0112(14) 0.0101(14) 0.0088(15) -0.0011(11) 0.0017(11) 0.0001(12)
Sr1 0.00795(18) 0.00807(19) 0.0088(2) 0.00027(13) 0.00109(14) 0.00091(14)
As1 0.0081(2) 0.0061(2) 0.0075(2) -0.00043(14) 0.00043(15) -0.00026(15)

loop_
_atom_type_symbol
_atom_type_description
_atom_type_scat_dispersion_real
_atom_type_scat_dispersion_imag
_atom_type_scat_source
Be Be 0.0005 0.0002 'International Tables Vol C Tables 4.2.6.8 and 6.1.1.4'
O O 0.0106 0.0060 'International Tables Vol C Tables 4.2.6.8 and 6.1.1.4'
As As 0.0499 2.0058 'International Tables Vol C Tables 4.2.6.8 and 6.1.1.4'
Sr Sr -1.5307 3.2498 'International Tables Vol C Tables 4.2.6.8 and 6.1.1.4'
N N 0.0061 0.0033 'International Tables Vol C Tables 4.2.6.8 and 6.1.1.4'
H H 0.0000 0.0000 'International Tables Vol C Tables 4.2.6.8 and 6.1.1.4'

loop_
_geom_angle_atom_site_label_1
_geom_angle_atom_site_label_2
_geom_angle_atom_site_label_3
_geom_angle
_geom_angle_site_symmetry_1
_geom_angle_site_symmetry_3
_geom_angle_publ_flag
Be1 O1 As1 119.4(3) . . ?
Be1 O1 Sr1 100.5(2) . . ?
As1 O1 Sr1 127.37(14) . . ?
Be1 O4 As1 119.8(3) . 4_566 ?
Be1 O4 Sr1 94.0(2) . . ?
As1 O4 Sr1 117.73(14) 4_566 . ?
Be1 O4 Sr1 94.4(2) . 2_556 ?
As1 O4 Sr1 122.18(14) 4_566 2_556 ?
Sr1 O4 Sr1 103.03(9) . 2_556 ?
As1 O2 Sr1 123.61(14) 1_455 . ?
As1 O2 Sr1 128.42(15) 1_455 3_556 ?
Sr1 O2 Sr1 105.49(10) . 3_556 ?
Be1 O3 As1 124.1(3) . 3_666 ?
Be1 O3 Sr1 103.2(2) . 2_556 ?
As1 O3 Sr1 123.49(15) 3_666 2_556 ?
O5 Be1 O3 115.1(4) . . ?
O5 Be1 O1 113.4(4) . . ?
O3 Be1 O1 106.7(4) . . ?
O5 Be1 O4 112.2(4) . . ?
O3 Be1 O4 103.2(3) . . ?
O1 Be1 O4 105.2(4) . . ?
O5 Be1 Sr1 133.0(3) . . ?
O3 Be1 Sr1 111.9(3) . . ?
O1 Be1 Sr1 49.89(19) . . ?
O4 Be1 Sr1 55.46(19) . . ?
O5 Be1 Sr1 133.8(3) . 2_556 ?
O3 Be1 Sr1 48.03(19) . 2_556 ?
O1 Be1 Sr1 112.8(3) . 2_556 ?
O4 Be1 Sr1 55.39(19) . 2_556 ?
Sr1 Be1 Sr1 80.52(13) . 2_556 ?
O5 Be1 Sr1 39.84(18) . 2_656 ?
O3 Be1 Sr1 88.0(2) . 2_656 ?
O1 Be1 Sr1 152.9(3) . 2_656 ?
O4 Be1 Sr1 92.9(2) . 2_656 ?
Sr1 Be1 Sr1 144.93(19) . 2_656 ?
Sr1 Be1 Sr1 94.01(14) 2_556 2_656 ?
O5 Be1 Sr1 39.92(18) . 1_655 ?
O3 Be1 Sr1 154.8(3) . 1_655 ?
O1 Be1 Sr1 86.8(2) . 1_655 ?
O4 Be1 Sr1 93.1(2) . 1_655 ?
Sr1 Be1 Sr1 93.11(14) . 1_655 ?
Sr1 Be1 Sr1 145.54(19) 2_556 1_655 ?
Sr1 Be1 Sr1 71.97(11) 2_656 1_655 ?
Be1 O5 Sr1 116.7(3) . 2_656 ?
Be1 O5 Sr1 117.2(3) . 1_655 ?
Sr1 O5 Sr1 109.58(10) 2_656 1_655 ?
O2 Sr1 O2 74.51(10) . 3_556 ?
O2 Sr1 O3 107.85(9) . 2_546 ?
O2 Sr1 O3 136.95(9) 3_556 2_546 ?
O2 Sr1 O1 85.24(9) . . ?
O2 Sr1 O1 74.83(9) 3_556 . ?
O3 Sr1 O1 147.36(9) 2_546 . ?
O2 Sr1 O5 137.45(9) . 2_646 ?
O2 Sr1 O5 75.06(9) 3_556 2_646 ?
O3 Sr1 O5 76.46(9) 2_546 2_646 ?
O1 Sr1 O5 114.29(9) . 2_646 ?
O2 Sr1 O5 78.49(9) . 1_455 ?
O2 Sr1 O5 141.97(9) 3_556 1_455 ?
O3 Sr1 O5 76.89(9) 2_546 1_455 ?
O1 Sr1 O5 76.72(9) . 1_455 ?
O5 Sr1 O5 140.77(6) 2_646 1_455 ?
O2 Sr1 O4 138.13(9) . . ?
O2 Sr1 O4 113.46(9) 3_556 . ?
O3 Sr1 O4 93.42(9) 2_546 . ?
O1 Sr1 O4 60.04(9) . . ?
O5 Sr1 O4 81.75(9) 2_646 . ?
O5 Sr1 O4 71.66(9) 1_455 . ?
O2 Sr1 O4 74.52(9) . 2_546 ?
O2 Sr1 O4 81.90(9) 3_556 2_546 ?
O3 Sr1 O4 58.93(9) 2_546 2_546 ?
O1 Sr1 O4 152.54(9) . 2_546 ?
O5 Sr1 O4 72.36(8) 2_646 2_546 ?
O5 Sr1 O4 115.97(9) 1_455 2_546 ?
O4 Sr1 O4 145.45(4) . 2_546 ?
O2 Sr1 Be1 111.40(12) . . ?
O2 Sr1 Be1 95.34(12) 3_556 . ?
O3 Sr1 Be1 121.17(12) 2_546 . ?
O1 Sr1 Be1 29.62(12) . . ?
O5 Sr1 Be1 100.38(12) 2_646 . ?
O5 Sr1 Be1 70.24(12) 1_455 . ?
O4 Sr1 Be1 30.49(12) . . ?
O4 Sr1 Be1 172.66(12) 2_546 . ?
O2 Sr1 Be1 92.99(12) . 2_546 ?
O2 Sr1 Be1 109.96(12) 3_556 2_546 ?
O3 Sr1 Be1 28.77(12) 2_546 2_546 ?
O1 Sr1 Be1 174.29(12) . 2_546 ?
O5 Sr1 Be1 70.54(12) 2_646 2_546 ?
O5 Sr1 Be1 97.61(12) 1_455 2_546 ?
O4 Sr1 Be1 119.14(12) . 2_546 ?
O4 Sr1 Be1 30.23(12) 2_546 2_546 ?
Be1 Sr1 Be1 148.96(10) . 2_546 ?
O2 Sr1 Be1 140.27(11) . 2_646 ?
O2 Sr1 Be1 66.35(11) 3_556 2_646 ?
O3 Sr1 Be1 96.53(11) 2_546 2_646 ?
O1 Sr1 Be1 90.80(12) . 2_646 ?
O5 Sr1 Be1 23.49(11) 2_646 2_646 ?
O5 Sr1 Be1 138.77(11) 1_455 2_646 ?
O4 Sr1 Be1 68.14(11) . 2_646 ?
O4 Sr1 Be1 93.07(11) 2_546 2_646 ?
Be1 Sr1 Be1 79.60(7) . 2_646 ?
Be1 Sr1 Be1 94.01(14) 2_546 2_646 ?
O2 Sr1 Be1 67.69(11) . 1_455 ?
O2 Sr1 Be1 141.76(11) 3_556 1_455 ?
O3 Sr1 Be1 63.94(11) 2_546 1_455 ?
O1 Sr1 Be1 96.06(11) . 1_455 ?
O5 Sr1 Be1 139.45(11) 2_646 1_455 ?
O5 Sr1 Be1 22.90(11) 1_455 1_455 ?
O4 Sr1 Be1 91.84(11) . 1_455 ?
O4 Sr1 Be1 93.23(11) 2_546 1_455 ?
Be1 Sr1 Be1 93.11(14) . 1_455 ?
Be1 Sr1 Be1 78.25(7) 2_546 1_455 ?
Be1 Sr1 Be1 151.86(9) 2_646 1_455 ?
O2 As1 O1 113.12(14) 1_655 . ?
O2 As1 O3 107.32(14) 1_655 3_666 ?
O1 As1 O3 108.14(14) . 3_666 ?
O2 As1 O4 113.49(14) 1_655 4_565 ?
O1 As1 O4 107.69(14) . 4_565 ?
O3 As1 O4 106.79(14) 3_666 4_565 ?
O2 As1 Sr1 34.44(10) 1_655 1_655 ?
O1 As1 Sr1 86.13(10) . 1_655 ?
O3 As1 Sr1 97.64(10) 3_666 1_655 ?
O4 As1 Sr1 145.90(10) 4_565 1_655 ?
O2 As1 Sr1 87.49(10) 1_655 4_665 ?
O1 As1 Sr1 142.50(10) . 4_665 ?
O3 As1 Sr1 34.36(10) 3_666 4_665 ?
O4 As1 Sr1 90.34(10) 4_565 4_665 ?
Sr1 As1 Sr1 97.104(13) 1_655 4_665 ?
O2 As1 Sr1 31.42(10) 1_655 3_656 ?
O1 As1 Sr1 141.59(10) . 3_656 ?
O3 As1 Sr1 100.39(10) 3_666 3_656 ?
O4 As1 Sr1 87.39(10) 4_565 3_656 ?
Sr1 As1 Sr1 64.682(12) 1_655 3_656 ?
Sr1 As1 Sr1 69.479(8) 4_665 3_656 ?
O2 As1 Sr1 151.01(10) 1_655 4_565 ?
O1 As1 Sr1 89.67(10) . 4_565 ?
O3 As1 Sr1 80.36(10) 3_666 4_565 ?
O4 As1 Sr1 39.15(10) 4_565 4_565 ?
Sr1 As1 Sr1 174.539(14) 1_655 4_565 ?
Sr1 As1 Sr1 84.129(11) 4_665 4_565 ?
Sr1 As1 Sr1 120.608(12) 3_656 4_565 ?
O2 As1 Sr1 96.98(10) 1_655 . ?
O1 As1 Sr1 32.14(10) . . ?
O3 As1 Sr1 140.21(10) 3_666 . ?
O4 As1 Sr1 91.00(10) 4_565 . ?
Sr1 As1 Sr1 84.806(12) 1_655 . ?
Sr1 As1 Sr1 174.368(12) 4_665 . ?
Sr1 As1 Sr1 116.047(12) 3_656 . ?
Sr1 As1 Sr1 93.481(12) 4_565 . ?

loop_
_geom_bond_atom_site_label_1
_geom_bond_atom_site_label_2
_geom_bond_distance
_geom_bond_site_symmetry_2
_geom_bond_publ_flag
O1 Be1 1.662(7) . ?
O1 As1 1.692(3) . ?
O1 Sr1 2.572(3) . ?
O4 Be1 1.682(7) . ?
O4 As1 1.699(3) 4_566 ?
O4 Sr1 2.730(3) . ?
O4 Sr1 2.749(3) 2_556 ?
O2 As1 1.658(3) 1_455 ?
O2 Sr1 2.509(3) . ?
O2 Sr1 2.508(3) 3_556 ?
O3 Be1 1.647(6) . ?
O3 As1 1.699(3) 3_666 ?
O3 Sr1 2.543(3) 2_556 ?
Be1 O5 1.612(7) . ?
Be1 Sr1 3.307(6) . ?
Be1 Sr1 3.331(6) 2_556 ?
Be1 Sr1 3.614(6) 2_656 ?
Be1 Sr1 3.686(6) 1_655 ?
O5 Sr1 2.591(3) 2_656 ?
O5 Sr1 2.659(3) 1_655 ?
Sr1 O2 2.508(3) 3_556 ?
Sr1 O3 2.543(3) 2_546 ?
Sr1 O5 2.591(3) 2_646 ?
Sr1 O5 2.659(3) 1_455 ?
Sr1 O4 2.749(3) 2_546 ?
Sr1 Be1 3.331(6) 2_546 ?
Sr1 Be1 3.614(6) 2_646 ?
Sr1 Be1 3.686(6) 1_455 ?
As1 O2 1.658(3) 1_655 ?
As1 O3 1.699(3) 3_666 ?
As1 O4 1.699(3) 4_565 ?
As1 Sr1 3.6942(6) 1_655 ?
As1 Sr1 3.7584(5) 4_665 ?
As1 Sr1 3.7690(5) 3_656 ?
As1 Sr1 3.8286(6) 4_565 ?
